data_2201045
loop_
_publ_author_name
'Kennedy, Alan R.'
'Sherwood, John N.'
'Slavin, Paul A.'

_publ_section_title
;
 5-Methoxy-2,3-dimethylindole
;
_journal_issue 6
_journal_name_full 'Acta Crystallographica Section E'
_journal_page_first o642
_journal_page_last o643
_journal_paper_doi 10.1107/S1600536802008383
_journal_volume 58
_journal_year 2002
_chemical_formula_iupac 'C11 H13 N O'
_chemical_formula_moiety 'C11 H13 N O'
_chemical_formula_sum 'C11 H13 N O'
_chemical_formula_weight 175.22
_chemical_name_systematic
;
?
;
_space_group_IT_number 4
_symmetry_cell_setting monoclinic
_symmetry_space_group_name_Hall 'P 2yb'
_symmetry_space_group_name_H-M 'P 1 21 1'
_atom_sites_solution_hydrogens geom
_atom_sites_solution_primary direct
_atom_sites_solution_secondary difmap
_cell_angle_alpha 90.00
_cell_angle_beta 92.749(2)
_cell_angle_gamma 90.00
_cell_formula_units_Z 2
_cell_length_a 7.7769(4)
_cell_length_b 6.2492(3)
_cell_length_c 9.6263(5)
_cell_measurement_reflns_used 1140
_cell_measurement_temperature 123(2)
_cell_measurement_theta_max 27.48
_cell_measurement_theta_min 1.00
_cell_volume 467.29(4)
_computing_cell_refinement 'DENZO and COLLECT'
_computing_data_collection 'DENZO (Otwinowski & Minor, 1997) and COLLECT (Nonius, 1988)'
_computing_data_reduction 'DENZO and COLLECT'
_computing_molecular_graphics 'ORTEPII (Johnson, 1976)'
_computing_publication_material SHELXL97
_computing_structure_refinement 'SHELXL97 (Sheldrick, 1997)'
_computing_structure_solution 'SHELXS97 (Sheldrick, 1997)'
_diffrn_ambient_temperature 123(2)
_diffrn_measured_fraction_theta_full 0.994
_diffrn_measured_fraction_theta_max 0.994
_diffrn_measurement_device_type 'Nonius KappaCCD'
_diffrn_measurement_method '\w and \f'
_diffrn_radiation_monochromator graphite
_diffrn_radiation_source 'fine-focus sealed tube'
_diffrn_radiation_type MoK\a
_diffrn_radiation_wavelength 0.71073
_diffrn_reflns_av_R_equivalents 0.0508
_diffrn_reflns_av_sigmaI/netI 0.0845
_diffrn_reflns_limit_h_max 10
_diffrn_reflns_limit_h_min -9
_diffrn_reflns_limit_k_max 8
_diffrn_reflns_limit_k_min -8
_diffrn_reflns_limit_l_max 12
_diffrn_reflns_limit_l_min -12
_diffrn_reflns_number 6426
_diffrn_reflns_theta_full 27.48
_diffrn_reflns_theta_max 27.48
_diffrn_reflns_theta_min 2.12
_diffrn_standards_decay_% 0
_diffrn_standards_number 0
_exptl_absorpt_coefficient_mu 0.080
_exptl_absorpt_correction_type none
_exptl_crystal_colour colourless
_exptl_crystal_density_diffrn 1.245
_exptl_crystal_density_method 'not measured'
_exptl_crystal_description needle
_exptl_crystal_F_000 188
_exptl_crystal_size_max 0.60
_exptl_crystal_size_mid 0.10
_exptl_crystal_size_min 0.04
_refine_diff_density_max 0.175
_refine_diff_density_min -0.228
_refine_ls_extinction_method none
_refine_ls_goodness_of_fit_ref 1.026
_refine_ls_hydrogen_treatment mixed
_refine_ls_matrix_type full
_refine_ls_number_parameters 125
_refine_ls_number_reflns 1163
_refine_ls_number_restraints 1
_refine_ls_restrained_S_all 1.025
_refine_ls_R_factor_all 0.0858
_refine_ls_R_factor_gt 0.0439
_refine_ls_shift/su_max <0.001
_refine_ls_shift/su_mean 0.000
_refine_ls_structure_factor_coef Fsqd
_refine_ls_weighting_details 'calc w = 1/[\s^2^(Fo^2^)+(0.0488P)^2^] where P = (Fo^2^+2Fc^2^)/3'
_refine_ls_weighting_scheme calc
_refine_ls_wR_factor_gt 0.0828
_refine_ls_wR_factor_ref 0.0951
_reflns_number_gt 810
_reflns_number_total 1163
_reflns_threshold_expression I>2\s(I)
_cod_data_source_file bt6145.cif
_cod_data_source_block I
_cod_original_sg_symbol_H-M 'P 21'
_cod_database_code 2201045
_cod_database_fobs_code 2201045

loop_
_symmetry_equiv_pos_as_xyz
'x, y, z'
'-x, y+1/2, -z'

loop_
_atom_site_label
_atom_site_fract_x
_atom_site_fract_y
_atom_site_fract_z
_atom_site_U_iso_or_equiv
_atom_site_adp_type
_atom_site_calc_flag
_atom_site_refinement_flags
_atom_site_occupancy
_atom_site_disorder_assembly
_atom_site_disorder_group
_atom_site_type_symbol
O1 0.7746(2) 0.3981(3) 0.50995(17) 0.0264(5) Uani d . 1 . . O
N1 0.6070(3) 0.8496(4) 0.9741(2) 0.0247(6) Uani d . 1 . . N
C1 0.6962(3) 0.7380(5) 1.0786(2) 0.0220(6) Uani d . 1 . . C
C2 0.7812(3) 0.5693(4) 1.0220(3) 0.0205(6) Uani d . 1 . . C
C3 0.7435(3) 0.5769(5) 0.8740(2) 0.0190(6) Uani d . 1 . . C
C4 0.6330(3) 0.7516(4) 0.8479(2) 0.0210(6) Uani d . 1 . . C
C5 0.5682(3) 0.8008(5) 0.7145(3) 0.0245(7) Uani d . 1 . . C
H5 0.4910 0.9170 0.6985 0.029 Uiso calc R 1 . . H
C6 0.6196(3) 0.6756(5) 0.6066(3) 0.0267(7) Uani d . 1 . . C
H6 0.5774 0.7061 0.5145 0.032 Uiso calc R 1 . . H
C7 0.7330(3) 0.5042(4) 0.6299(3) 0.0210(7) Uani d . 1 . . C
C8 0.7953(3) 0.4500(4) 0.7620(2) 0.0207(7) Uani d . 1 . . C
H8 0.8705 0.3315 0.7771 0.025 Uiso calc R 1 . . H
C9 0.6912(3) 0.8130(5) 1.2249(2) 0.0272(7) Uani d . 1 . . C
H9A 0.5716 0.8407 1.2474 0.041 Uiso calc R 1 . . H
H9B 0.7584 0.9449 1.2364 0.041 Uiso calc R 1 . . H
H9C 0.7401 0.7027 1.2875 0.041 Uiso calc R 1 . . H
C10 0.8945(3) 0.4101(5) 1.0966(3) 0.0287(7) Uani d . 1 . . C
H10A 0.8855 0.4275 1.1971 0.043 Uiso calc R 1 . . H
H10B 1.0140 0.4329 1.0723 0.043 Uiso calc R 1 . . H
H10C 0.8584 0.2652 1.0694 0.043 Uiso calc R 1 . . H
C11 0.8822(4) 0.2142(5) 0.5252(3) 0.0333(8) Uani d . 1 . . C
H11A 0.8252 0.1060 0.5806 0.050 Uiso calc R 1 . . H
H11B 0.9919 0.2547 0.5723 0.050 Uiso calc R 1 . . H
H11C 0.9035 0.1553 0.4332 0.050 Uiso calc R 1 . . H
H1 0.528(4) 0.961(6) 0.985(4) 0.051(11) Uiso d . 1 . . H

loop_
_atom_site_aniso_label
_atom_site_aniso_U_11
_atom_site_aniso_U_22
_atom_site_aniso_U_33
_atom_site_aniso_U_12
_atom_site_aniso_U_13
_atom_site_aniso_U_23
O1 0.0297(10) 0.0303(12) 0.0193(10) 0.0038(10) 0.0020(8) -0.0053(9)
N1 0.0277(13) 0.0252(15) 0.0210(13) 0.0070(12) -0.0004(10) 0.0003(11)
C1 0.0196(13) 0.0269(16) 0.0192(15) -0.0030(13) -0.0013(11) -0.0008(13)
C2 0.0199(13) 0.0202(15) 0.0212(14) -0.0005(13) -0.0007(10) 0.0013(13)
C3 0.0168(12) 0.0210(14) 0.0191(14) -0.0031(12) -0.0005(10) 0.0034(13)
C4 0.0211(13) 0.0229(16) 0.0192(15) 0.0001(14) 0.0019(11) -0.0005(13)
C5 0.0265(15) 0.0231(16) 0.0238(15) 0.0051(14) -0.0002(12) 0.0043(13)
C6 0.0259(15) 0.0339(17) 0.0199(15) -0.0008(14) -0.0023(12) 0.0017(14)
C7 0.0201(13) 0.0244(16) 0.0188(15) -0.0039(14) 0.0040(11) -0.0021(13)
C8 0.0173(13) 0.0254(17) 0.0195(15) -0.0003(12) 0.0008(11) 0.0000(13)
C9 0.0318(15) 0.0285(16) 0.0216(14) 0.0017(14) 0.0023(12) -0.0024(13)
C10 0.0311(15) 0.0300(18) 0.0247(15) 0.0063(14) -0.0014(12) -0.0011(14)
C11 0.0401(17) 0.0319(19) 0.0277(16) 0.0004(16) 0.0002(13) -0.0094(15)

loop_
_atom_type_symbol
_atom_type_description
_atom_type_scat_dispersion_real
_atom_type_scat_dispersion_imag
_atom_type_scat_source
O O 0.0106 0.0060 'International Tables Vol C Tables 4.2.6.8 and 6.1.1.4'
N N 0.0061 0.0033 'International Tables Vol C Tables 4.2.6.8 and 6.1.1.4'
C C 0.0033 0.0016 'International Tables Vol C Tables 4.2.6.8 and 6.1.1.4'
H H 0.0000 0.0000 'International Tables Vol C Tables 4.2.6.8 and 6.1.1.4'

loop_
_geom_angle_atom_site_label_1
_geom_angle_atom_site_label_2
_geom_angle_atom_site_label_3
_geom_angle
C7 O1 C11 117.4(2)
C1 N1 C4 109.0(2)
C1 N1 H1 127(2)
C4 N1 H1 123(2)
C2 C1 N1 109.5(2)
C2 C1 C9 130.8(2)
N1 C1 C9 119.7(2)
C1 C2 C3 106.8(2)
C1 C2 C10 127.4(2)
C3 C2 C10 125.9(2)
C4 C3 C8 119.6(2)
C4 C3 C2 107.2(2)
C8 C3 C2 133.2(2)
N1 C4 C5 130.6(2)
N1 C4 C3 107.5(2)
C5 C4 C3 121.9(2)
C6 C5 C4 117.8(3)
C6 C5 H5 121.1
C4 C5 H5 121.1
C5 C6 C7 121.2(2)
C5 C6 H6 119.4
C7 C6 H6 119.4
C8 C7 O1 124.5(2)
C8 C7 C6 121.8(2)
O1 C7 C6 113.8(2)
C7 C8 C3 117.7(2)
C7 C8 H8 121.2
C3 C8 H8 121.2
C1 C9 H9A 109.5
C1 C9 H9B 109.5
H9A C9 H9B 109.5
C1 C9 H9C 109.5
H9A C9 H9C 109.5
H9B C9 H9C 109.5
C2 C10 H10A 109.5
C2 C10 H10B 109.5
H10A C10 H10B 109.5
C2 C10 H10C 109.5
H10A C10 H10C 109.5
H10B C10 H10C 109.5
O1 C11 H11A 109.5
O1 C11 H11B 109.5
H11A C11 H11B 109.5
O1 C11 H11C 109.5
H11A C11 H11C 109.5
H11B C11 H11C 109.5

loop_
_geom_bond_atom_site_label_1
_geom_bond_atom_site_label_2
_geom_bond_site_symmetry_2
_geom_bond_distance
_geom_bond_publ_flag
O1 C7 . 1.383(3) ?
O1 C11 . 1.425(3) ?
N1 C1 . 1.383(3) ?
N1 C4 . 1.384(3) ?
N1 H1 . 0.94(4) ?
C1 C2 . 1.371(4) ?
C1 C9 . 1.487(3) ?
C2 C3 . 1.441(4) ?
C2 C10 . 1.490(4) ?
C3 C4 . 1.405(3) ?
C3 C8 . 1.412(4) ?
C4 C5 . 1.391(3) ?
C5 C6 . 1.375(4) ?
C5 H5 . 0.9500 ?
C6 C7 . 1.399(4) ?
C6 H6 . 0.9500 ?
C7 C8 . 1.381(3) ?
C8 H8 . 0.9500 ?
C9 H9A . 0.9800 ?
C9 H9B . 0.9800 ?
C9 H9C . 0.9800 ?
C10 H10A . 0.9800 ?
C10 H10B . 0.9800 ?
C10 H10C . 0.9800 ?
C11 H11A . 0.9800 ?
C11 H11B . 0.9800 ?
C11 H11C . 0.9800 ?

loop_
_geom_torsion_atom_site_label_1
_geom_torsion_atom_site_label_2
_geom_torsion_atom_site_label_3
_geom_torsion_atom_site_label_4
_geom_torsion
C4 N1 C1 C2 0.5(3)
C4 N1 C1 C9 179.2(2)
N1 C1 C2 C3 0.2(3)
C9 C1 C2 C3 -178.2(3)
N1 C1 C2 C10 179.0(2)
C9 C1 C2 C10 0.5(4)
C1 C2 C3 C4 -0.9(3)
C10 C2 C3 C4 -179.7(2)
C1 C2 C3 C8 178.8(3)
C10 C2 C3 C8 0.0(5)
C1 N1 C4 C5 178.4(3)
C1 N1 C4 C3 -1.1(3)
C8 C3 C4 N1 -178.6(2)
C2 C3 C4 N1 1.2(3)
C8 C3 C4 C5 1.9(4)
C2 C3 C4 C5 -178.4(2)
N1 C4 C5 C6 178.8(3)
C3 C4 C5 C6 -1.8(4)
C4 C5 C6 C7 0.1(4)
C11 O1 C7 C8 3.3(4)
C11 O1 C7 C6 -176.7(2)
C5 C6 C7 C8 1.4(4)
C5 C6 C7 O1 -178.6(2)
O1 C7 C8 C3 178.7(2)
C6 C7 C8 C3 -1.3(4)
C4 C3 C8 C7 -0.3(4)
C2 C3 C8 C7 -180.0(3)

loop_
_cod_related_entry_id
_cod_related_entry_database
_cod_related_entry_code
1 ChemSpider 144415
